data_4101192
_journal_name_full 'Journal of the American Chemical Society'
_journal_paper_doi 10.1021/ja057347s
_journal_year 2006
_chemical_formula_sum 'C12 H28 Cl O22 Rh3'
_chemical_formula_weight 868.52
_space_group_IT_number 14
_symmetry_cell_setting monoclinic
_symmetry_space_group_name_Hall '-P 2ybc'
_symmetry_space_group_name_H-M 'P 1 21/c 1'
_cell_angle_alpha 90.00
_cell_angle_beta 90.00(13)
_cell_angle_gamma 90.00
_cell_formula_units_Z 4
_cell_length_a 11.427(16)
_cell_length_b 14.797(15)
_cell_length_c 14.995(13)
_cell_measurement_temperature 90(2)
_cell_volume 2535(5)
_diffrn_ambient_temperature 90(2)
_exptl_crystal_density_diffrn 2.275
_cod_depositor_comments
;
The following automatic conversions were performed:
'_symmetry_cell_setting' value 'Monoclinic' changed to 'monoclinic'
according to '/home/saulius/struct/CIF-dictionaries/cif_core.dic'
dictionary named 'cif_core.dic' version 2.4.1 from 2010-06-29.

Automatic conversion script
Id: cif_fix_enum 1527 2010-12-29 10:47:43Z saulius 
;
_cod_original_sg_symbol_H-M 'P 21/c'
_cod_database_code 4101192

loop_
_symmetry_equiv_pos_as_xyz
'x, y, z'
'-x, y+1/2, -z+1/2'
'-x, -y, -z'
'x, -y-1/2, z-1/2'

loop_
_atom_site_label
_atom_site_type_symbol
_atom_site_fract_x
_atom_site_fract_y
_atom_site_fract_z
_atom_site_U_iso_or_equiv
_atom_site_adp_type
_atom_site_occupancy
_atom_site_symmetry_multiplicity
_atom_site_calc_flag
_atom_site_refinement_flags
_atom_site_disorder_assembly
_atom_site_disorder_group
Rh1 Rh 0.658965(14) 0.087105(11) 0.232240(10) 0.00849(4) Uani 1 1 d . . .
Rh2 Rh 0.685139(14) 0.243927(10) 0.073428(10) 0.00860(4) Uani 1 1 d . . .
Rh3 Rh 0.909668(14) 0.110962(11) 0.121275(11) 0.00902(4) Uani 1 1 d . . .
O123 O 0.74759(14) 0.14241(12) 0.13707(12) 0.0215(4) Uani 1 1 d . . .
O1 O 0.56676(16) 0.02579(11) 0.33681(11) 0.0131(3) Uani 1 1 d . . .
H1 H 0.498(3) 0.020(2) 0.333(2) 0.031(9) Uiso 1 1 d . . .
H2 H 0.591(3) -0.022(2) 0.348(2) 0.029(9) Uiso 1 1 d . . .
O2 O 0.61586(16) 0.35259(11) -0.00021(11) 0.0138(3) Uani 1 1 d . . .
H3 H 0.544(3) 0.345(2) -0.017(2) 0.028(8) Uiso 1 1 d . . .
H4 H 0.647(3) 0.362(2) -0.044(2) 0.037(10) Uiso 1 1 d . . .
O3 O 1.08234(15) 0.07094(12) 0.09941(13) 0.0157(3) Uani 1 1 d . . .
H5 H 1.097(3) 0.065(2) 0.053(2) 0.034(10) Uiso 1 1 d . . .
H6 H 1.127(3) 0.104(2) 0.122(2) 0.035(10) Uiso 1 1 d . . .
C1 C 0.57735(18) 0.27790(14) 0.25260(13) 0.0102(4) Uani 1 1 d . . .
C2 C 0.5176(2) 0.34419(15) 0.31300(16) 0.0143(4) Uani 1 1 d . . .
H2A H 0.446(3) 0.3570(19) 0.2883(19) 0.022(7) Uiso 1 1 d . . .
H2B H 0.562(3) 0.399(2) 0.3164(19) 0.025(8) Uiso 1 1 d . . .
H2C H 0.510(2) 0.3213(18) 0.3671(19) 0.016(7) Uiso 1 1 d . . .
C3 C 0.49088(19) 0.10661(14) 0.08216(14) 0.0112(4) Uani 1 1 d . . .
C4 C 0.3842(2) 0.07265(16) 0.03340(16) 0.0145(4) Uani 1 1 d . . .
H4A H 0.354(3) 0.022(2) 0.0612(19) 0.027(8) Uiso 1 1 d . . .
H4B H 0.407(3) 0.058(2) -0.027(2) 0.028(8) Uiso 1 1 d . . .
H4C H 0.332(2) 0.1187(19) 0.0328(18) 0.020(7) Uiso 1 1 d . . .
O4 O 0.57116(13) 0.19597(10) 0.27471(10) 0.0129(3) Uani 1 1 d . . .
C5 C 0.80111(19) -0.06558(14) 0.15035(14) 0.0120(4) Uani 1 1 d . . .
O5 O 0.62800(13) 0.30972(10) 0.18335(10) 0.0125(3) Uani 1 1 d . . .
C6 C 0.8112(2) -0.16628(15) 0.14331(17) 0.0162(5) Uani 1 1 d . . .
H6A H 0.866(3) -0.184(2) 0.097(2) 0.044(9) Uiso 1 1 d . . .
H6B H 0.738(3) -0.192(2) 0.129(2) 0.032(8) Uiso 1 1 d . . .
H6C H 0.833(3) -0.189(2) 0.196(2) 0.030(8) Uiso 1 1 d . . .
O6 O 0.52813(13) 0.05821(10) 0.14646(10) 0.0123(3) Uani 1 1 d . . .
C7 C 0.8875(2) 0.10513(14) 0.32180(14) 0.0115(4) Uani 1 1 d . . .
O7 O 0.53215(13) 0.17993(10) 0.05308(10) 0.0120(3) Uani 1 1 d . . .
C8 C 0.9571(2) 0.11613(16) 0.40633(15) 0.0158(5) Uani 1 1 d . . .
H8A H 0.953(3) 0.180(2) 0.422(2) 0.037(9) Uiso 1 1 d . . .
H8B H 1.038(3) 0.0968(19) 0.3996(19) 0.026(8) Uiso 1 1 d . . .
H8C H 0.928(3) 0.0843(19) 0.450(2) 0.025(8) Uiso 1 1 d . . .
O8 O 0.73017(13) -0.03592(10) 0.20841(10) 0.0121(3) Uani 1 1 d . . .
C9 C 0.92512(19) 0.30978(14) 0.12321(13) 0.0114(4) Uani 1 1 d . . .
O9 O 0.86612(14) -0.01902(10) 0.09856(10) 0.0131(3) Uani 1 1 d . . .
C10 C 0.9980(2) 0.39242(16) 0.14093(16) 0.0142(4) Uani 1 1 d . . .
H10A H 1.053(3) 0.3806(19) 0.179(2) 0.024(8) Uiso 1 1 d . . .
H10B H 0.951(2) 0.4376(18) 0.1602(17) 0.013(6) Uiso 1 1 d . . .
H10C H 1.035(2) 0.4129(18) 0.0861(19) 0.022(7) Uiso 1 1 d . . .
O10 O 0.77785(13) 0.11463(10) 0.32834(10) 0.0123(3) Uani 1 1 d . . .
C11 C 0.82909(19) 0.15477(14) -0.06532(14) 0.0122(4) Uani 1 1 d . . .
O11 O 0.94490(14) 0.08710(10) 0.25138(10) 0.0129(3) Uani 1 1 d . . .
C12 C 0.8521(2) 0.13812(19) -0.16349(15) 0.0186(5) Uani 1 1 d . . .
H12A H 0.798(4) 0.105(3) -0.187(3) 0.056(12) Uiso 1 1 d . . .
H12B H 0.926(3) 0.109(2) -0.170(2) 0.047(10) Uiso 1 1 d . . .
H12C H 0.849(3) 0.193(3) -0.192(2) 0.051(10) Uiso 1 1 d . . .
O12 O 0.82704(13) 0.32326(10) 0.08661(10) 0.0130(3) Uani 1 1 d . . .
O13 O 0.96996(14) 0.23505(10) 0.14557(10) 0.0134(3) Uani 1 1 d . . .
O14 O 0.73424(13) 0.19318(10) -0.04595(10) 0.0132(3) Uani 1 1 d . . .
O15 O 0.90852(14) 0.12937(11) -0.01212(10) 0.0143(3) Uani 1 1 d . . .
Cl21 Cl 0.29674(5) 0.34843(3) 0.03023(3) 0.01490(11) Uani 1 1 d . . .
O21 O 0.24409(15) 0.43528(11) 0.01235(11) 0.0212(4) Uani 1 1 d . . .
O22 O 0.20819(16) 0.28066(12) 0.03778(12) 0.0247(4) Uani 1 1 d . . .
O23 O 0.36239(17) 0.35329(12) 0.11338(11) 0.0243(4) Uani 1 1 d . . .
O24 O 0.37619(14) 0.32671(11) -0.04240(11) 0.0186(3) Uani 1 1 d . . .
O31 O 0.2449(2) 0.1390(2) 0.21024(16) 0.0353(5) Uani 1 1 d . . .
H31A H 0.279(3) 0.180(3) 0.206(2) 0.031(11) Uiso 1 1 d . . .
H31B H 0.278(4) 0.105(3) 0.244(3) 0.073(16) Uiso 1 1 d . . .
O41 O 0.33074(16) 0.00193(13) 0.33691(12) 0.0194(4) Uani 1 1 d . . .
H41A H 0.327(3) -0.051(2) 0.3368(19) 0.024(8) Uiso 1 1 d . . .
H41B H 0.306(3) 0.017(2) 0.385(2) 0.037(10) Uiso 1 1 d . . .

loop_
_atom_site_aniso_label
_atom_site_aniso_U_11
_atom_site_aniso_U_22
_atom_site_aniso_U_33
_atom_site_aniso_U_23
_atom_site_aniso_U_13
_atom_site_aniso_U_12
Rh1 0.01178(8) 0.00710(8) 0.00658(8) 0.00052(6) 0.00149(6) 0.00024(6)
Rh2 0.01130(8) 0.00766(8) 0.00682(8) 0.00105(5) 0.00119(6) 0.00021(6)
Rh3 0.01120(8) 0.00892(8) 0.00694(8) 0.00024(6) 0.00137(6) 0.00081(6)
O123 0.0143(8) 0.0231(9) 0.0271(9) 0.0175(7) 0.0100(7) 0.0084(7)
O1 0.0152(9) 0.0119(8) 0.0123(8) 0.0024(6) 0.0028(6) -0.0002(7)
O2 0.0152(9) 0.0151(8) 0.0109(8) 0.0039(6) -0.0001(7) 0.0008(6)
O3 0.0156(9) 0.0193(9) 0.0122(9) -0.0013(7) 0.0018(7) 0.0014(7)
C1 0.0113(10) 0.0106(10) 0.0088(9) 0.0001(8) -0.0013(8) -0.0001(8)
C2 0.0177(12) 0.0125(11) 0.0127(11) -0.0006(8) 0.0022(9) 0.0047(9)
C3 0.0125(10) 0.0112(10) 0.0099(10) -0.0031(8) 0.0026(8) 0.0025(8)
C4 0.0148(11) 0.0142(11) 0.0145(11) 0.0016(9) -0.0008(9) -0.0014(9)
O4 0.0169(8) 0.0105(7) 0.0114(7) 0.0003(6) 0.0043(6) 0.0017(6)
C5 0.0142(11) 0.0107(10) 0.0112(10) -0.0016(8) -0.0031(8) 0.0013(8)
O5 0.0174(8) 0.0100(7) 0.0099(7) 0.0002(6) 0.0021(6) 0.0012(6)
C6 0.0211(13) 0.0108(11) 0.0168(12) -0.0017(9) -0.0005(10) 0.0008(9)
O6 0.0152(8) 0.0110(7) 0.0106(7) 0.0015(6) 0.0003(6) -0.0013(6)
C7 0.0169(11) 0.0071(9) 0.0104(10) 0.0012(7) 0.0009(8) 0.0002(8)
O7 0.0134(8) 0.0113(7) 0.0112(7) 0.0018(6) 0.0001(6) -0.0010(6)
C8 0.0198(12) 0.0171(12) 0.0104(11) -0.0024(9) -0.0022(9) 0.0016(9)
O8 0.0163(8) 0.0092(7) 0.0108(7) 0.0001(6) 0.0010(6) 0.0010(6)
C9 0.0156(11) 0.0126(10) 0.0062(9) -0.0003(8) 0.0038(8) -0.0039(8)
O9 0.0152(8) 0.0111(7) 0.0129(7) -0.0012(6) 0.0024(6) -0.0003(6)
C10 0.0164(12) 0.0140(11) 0.0121(11) 0.0003(8) 0.0000(9) -0.0030(9)
O10 0.0141(8) 0.0123(7) 0.0105(7) -0.0020(6) 0.0011(6) 0.0001(6)
C11 0.0157(11) 0.0103(10) 0.0106(10) -0.0003(8) 0.0026(8) -0.0020(8)
O11 0.0162(8) 0.0131(7) 0.0093(7) 0.0007(6) 0.0002(6) 0.0028(6)
C12 0.0228(13) 0.0240(13) 0.0090(11) -0.0002(9) 0.0005(9) 0.0060(11)
O12 0.0155(8) 0.0108(7) 0.0128(7) 0.0019(6) 0.0007(6) -0.0017(6)
O13 0.0153(8) 0.0112(7) 0.0137(7) 0.0012(6) -0.0012(6) -0.0008(6)
O14 0.0153(8) 0.0152(8) 0.0093(7) 0.0001(6) 0.0013(6) 0.0022(6)
O15 0.0157(8) 0.0178(8) 0.0093(7) 0.0008(6) 0.0026(6) 0.0025(6)
Cl21 0.0183(3) 0.0129(2) 0.0135(2) -0.00252(19) 0.0012(2) -0.0004(2)
O21 0.0233(9) 0.0158(8) 0.0245(9) 0.0005(7) 0.0043(7) 0.0049(7)
O22 0.0280(10) 0.0192(9) 0.0270(9) -0.0074(7) 0.0083(8) -0.0079(7)
O23 0.0357(11) 0.0226(9) 0.0146(8) -0.0056(7) -0.0067(7) 0.0029(8)
O24 0.0187(8) 0.0216(8) 0.0154(8) -0.0035(6) 0.0032(7) 0.0030(7)
O31 0.0312(12) 0.0453(14) 0.0295(12) -0.0086(11) -0.0074(9) 0.0010(12)
O41 0.0256(10) 0.0149(9) 0.0178(9) -0.0015(7) 0.0036(7) -0.0021(7)

loop_
_geom_bond_atom_site_label_1
_geom_bond_atom_site_label_2
_geom_bond_distance
_geom_bond_site_symmetry_2
_geom_bond_publ_flag
Rh1 O123 1.932(3) . ?
Rh1 O4 2.002(2) . ?
Rh1 O6 2.018(3) . ?
Rh1 O10 2.022(3) . ?
Rh1 O8 2.026(2) . ?
Rh1 O1 2.096(3) . ?
Rh2 O123 1.917(2) . ?
Rh2 O12 2.012(3) . ?
Rh2 O7 2.012(3) . ?
Rh2 O14 2.021(2) . ?
Rh2 O5 2.023(2) . ?
Rh2 O2 2.105(2) . ?
Rh3 O123 1.924(3) . ?
Rh3 O13 1.995(2) . ?
Rh3 O9 2.016(2) . ?
Rh3 O15 2.019(2) . ?
Rh3 O11 2.023(2) . ?
Rh3 O3 2.086(3) . ?
O1 H1 0.79(4) . ?
O1 H2 0.77(3) . ?
O2 H3 0.87(3) . ?
O2 H4 0.76(3) . ?
O3 H5 0.72(4) . ?
O3 H6 0.78(4) . ?
C1 O4 1.259(3) . ?
C1 O5 1.279(3) . ?
C1 C2 1.500(3) . ?
C2 H2A 0.92(3) . ?
C2 H2B 0.96(3) . ?
C2 H2C 0.88(3) . ?
C3 O7 1.261(3) . ?
C3 O6 1.274(3) . ?
C3 C4 1.507(4) . ?
C4 H4A 0.92(3) . ?
C4 H4B 0.97(3) . ?
C4 H4C 0.91(3) . ?
C5 O8 1.268(3) . ?
C5 O9 1.277(3) . ?
C5 C6 1.498(3) . ?
C6 H6A 0.97(3) . ?
C6 H6B 0.94(3) . ?
C6 H6C 0.89(3) . ?
C7 O10 1.264(3) . ?
C7 O11 1.272(3) . ?
C7 C8 1.505(4) . ?
C8 H8A 0.98(3) . ?
C8 H8B 0.97(3) . ?
C8 H8C 0.87(3) . ?
C9 O12 1.264(3) . ?
C9 O13 1.264(3) . ?
C9 C10 1.503(3) . ?
C10 H10A 0.87(3) . ?
C10 H10B 0.90(3) . ?
C10 H10C 0.97(3) . ?
C11 O14 1.258(3) . ?
C11 O15 1.265(3) . ?
C11 C12 1.516(3) . ?
C12 H12A 0.87(4) . ?
C12 H12B 0.96(4) . ?
C12 H12C 0.92(4) . ?
Cl21 O22 1.429(2) . ?
Cl21 O21 1.444(2) . ?
Cl21 O24 1.454(2) . ?
Cl21 O23 1.457(3) . ?
O31 H31A 0.73(4) . ?
O31 H31B 0.82(5) . ?
O41 H41A 0.78(3) . ?
O41 H41B 0.80(4) . ?
